data_4343279
loop_
_publ_author_name
'Kershaw Cook, Laurence J.'
'Thorp-Greenwood, Flora L'
'Comyn, Tim P.'
'Cespedes, Oscar'
'Chastanet, Guillaume'
'Halcrow, Malcolm A.'

_publ_section_title
;
 Unexpected Spin-Crossover and a Low-Pressure Phase Change in an
 Iron(II)/Dipyrazolylpyridine Complex Exhibiting a High-Spin Jahn-Teller
 Distortion.
;
_journal_issue 13
_journal_name_full 'Inorganic chemistry'
_journal_page_first 6319
_journal_page_last 6330
_journal_paper_doi 10.1021/acs.inorgchem.5b00614
_journal_volume 54
_journal_year 2015
_chemical_formula_moiety 'C24 H22 Fe N10, 2[F6 P]'
_chemical_formula_sum 'C24 H22 F12 Fe N10 P2'
_chemical_formula_weight 796.31
_chemical_name_systematic
; 
Bis-[4-methyl-2,6-di{pyrazol-1-yl}pyridine]iron(II) 
di-hexafluorophosphate
;
_space_group_IT_number 15
_symmetry_cell_setting monoclinic
_symmetry_space_group_name_Hall '-C 2yc'
_symmetry_space_group_name_H-M 'C 1 2/c 1'
_atom_sites_solution_hydrogens geom
_atom_sites_solution_primary direct
_atom_sites_solution_secondary difmap
_audit_creation_method SHELXL-97
_cell_angle_alpha 90.00
_cell_angle_beta 123.231(3)
_cell_angle_gamma 90.00
_cell_formula_units_Z 4
_cell_length_a 22.1424(11)
_cell_length_b 10.9900(4)
_cell_length_c 15.2542(6)
_cell_measurement_reflns_used 4543
_cell_measurement_temperature 100(2)
_cell_measurement_theta_max 29.43
_cell_measurement_theta_min 3.74
_cell_volume 3105.0(3)
_computing_cell_refinement 'CrysAlisPro, Agilent Technologies'
_computing_data_collection 'CrysAlisPro, Agilent Technologies'
_computing_data_reduction 'CrysAlisPro, Agilent Technologies'
_computing_molecular_graphics 'XSEED (Barbour, 2001)'
_computing_publication_material 'local program'
_computing_structure_refinement 'SHELXL-97 (Sheldrick, 1997)'
_computing_structure_solution 'SHELXS-97 (Sheldrick, 1990)'
_diffrn_ambient_temperature 100(2)
_diffrn_detector_area_resol_mean 5.3095
_diffrn_measured_fraction_theta_full 0.860
_diffrn_measured_fraction_theta_max 0.860
_diffrn_measurement_device_type 'SuperNova, Dual, Cu at zero, Atlas'
_diffrn_measurement_method '\w scans'
_diffrn_radiation_monochromator mirror
_diffrn_radiation_source 'SuperNova (Mo) X-ray Source'
_diffrn_radiation_type MoK\a
_diffrn_radiation_wavelength 0.71073
_diffrn_reflns_av_R_equivalents 0.0418
_diffrn_reflns_av_sigmaI/netI 0.0478
_diffrn_reflns_limit_h_max 29
_diffrn_reflns_limit_h_min -29
_diffrn_reflns_limit_k_max 14
_diffrn_reflns_limit_k_min -15
_diffrn_reflns_limit_l_max 20
_diffrn_reflns_limit_l_min -20
_diffrn_reflns_number 11544
_diffrn_reflns_theta_full 29.72
_diffrn_reflns_theta_max 29.72
_diffrn_reflns_theta_min 3.19
_exptl_absorpt_coefficient_mu 0.697
_exptl_absorpt_correction_T_max 1.000
_exptl_absorpt_correction_T_min 0.905
_exptl_absorpt_correction_type multi-scan
_exptl_absorpt_process_details
; 
CrysAlisPro, Agilent Technologies,
Version 1.171.36.24 (release 03-12-2012 CrysAlis171 .NET)
Empirical absorption correction using spherical harmonics,
 implemented in SCALE3 ABSPACK scaling algorithm.
;
_exptl_crystal_colour yellow
_exptl_crystal_density_diffrn 1.703
_exptl_crystal_density_method 'not measured'
_exptl_crystal_description 'rectangular prism'
_exptl_crystal_F_000 1600
_exptl_crystal_size_max 0.26
_exptl_crystal_size_mid 0.19
_exptl_crystal_size_min 0.15
_refine_diff_density_max 0.327
_refine_diff_density_min -0.333
_refine_diff_density_rms 0.071
_refine_ls_extinction_method none
_refine_ls_goodness_of_fit_ref 1.057
_refine_ls_hydrogen_treatment constr
_refine_ls_matrix_type full
_refine_ls_number_parameters 223
_refine_ls_number_reflns 3812
_refine_ls_number_restraints 0
_refine_ls_restrained_S_all 1.057
_refine_ls_R_factor_all 0.0487
_refine_ls_R_factor_gt 0.0375
_refine_ls_shift/su_max 0.000
_refine_ls_shift/su_mean 0.000
_refine_ls_structure_factor_coef Fsqd
_refine_ls_weighting_details 'calc w=1/[\s^2^(Fo^2^)+(0.0260P)^2^+4.0919P] where P=(Fo^2^+2Fc^2^)/3'
_refine_ls_weighting_scheme calc
_refine_ls_wR_factor_gt 0.0797
_refine_ls_wR_factor_ref 0.0868
_reflns_number_gt 3191
_reflns_number_total 3812
_reflns_threshold_expression >2sigma(I)
_cod_data_source_file ic5b00614_si_002.cif
_cod_data_source_block lkc206
_cod_depositor_comments
;
The following automatic conversions were performed:

'_symmetry_cell_setting' value 'Monoclinic' changed to 'monoclinic'
according to
/usr/data/users/saulius/crontab/automatic-downloads/rss-feeds/ACS/lib/dictionaries/cif_core.dic
dictionary named 'cif_core.dic' version 2.4.2 from 2011-04-26.

Automatic conversion script
Id: cif_fix_values 3271 2015-04-21 07:52:19Z andrius 

 Adding full bibliography for 4343275--4343279.cif.
;
_cod_original_cell_volume 3105.0(2)
_cod_original_sg_symbol_H-M 'C2 /c'
_cod_database_code 4343279

loop_
_symmetry_equiv_pos_as_xyz
'x, y, z'
'-x, y, -z+1/2'
'x+1/2, y+1/2, z'
'-x+1/2, y+1/2, -z+1/2'
'-x, -y, -z'
'x, -y, z-1/2'
'-x+1/2, -y+1/2, -z'
'x+1/2, -y+1/2, z-1/2'

loop_
_atom_site_label
_atom_site_type_symbol
_atom_site_fract_x
_atom_site_fract_y
_atom_site_fract_z
_atom_site_U_iso_or_equiv
_atom_site_adp_type
_atom_site_occupancy
_atom_site_symmetry_multiplicity
_atom_site_calc_flag
_atom_site_refinement_flags
Fe1 Fe 0.0000 0.64796(3) 0.2500 0.01252(11) Uani 1 2 d S
N2 N 0.11125(8) 0.61054(14) 0.36771(12) 0.0128(3) Uani 1 1 d .
C3 C 0.14409(10) 0.51404(18) 0.35862(14) 0.0143(4) Uani 1 1 d .
C4 C 0.21158(10) 0.47437(19) 0.43809(15) 0.0168(4) Uani 1 1 d .
H4 H 0.2337 0.4061 0.4285 0.020 Uiso 1 1 calc R
C5 C 0.24629(10) 0.53773(19) 0.53301(15) 0.0169(4) Uani 1 1 d .
C6 C 0.21315(10) 0.64062(18) 0.54252(14) 0.0160(4) Uani 1 1 d .
H6 H 0.2360 0.6866 0.6055 0.019 Uiso 1 1 calc R
C7 C 0.14628(10) 0.67303(18) 0.45744(14) 0.0138(4) Uani 1 1 d .
N8 N 0.10171(8) 0.45701(15) 0.26018(12) 0.0151(3) Uani 1 1 d .
N9 N 0.03502(8) 0.50497(15) 0.18868(12) 0.0150(3) Uani 1 1 d .
C10 C 0.00674(11) 0.43054(19) 0.10673(15) 0.0188(4) Uani 1 1 d .
H10 H -0.0398 0.4402 0.0445 0.023 Uiso 1 1 calc R
C11 C 0.05456(12) 0.3357(2) 0.12399(17) 0.0250(5) Uani 1 1 d .
H11 H 0.0469 0.2715 0.0773 0.030 Uiso 1 1 calc R
C12 C 0.11453(11) 0.35515(19) 0.22217(17) 0.0226(5) Uani 1 1 d .
H12 H 0.1570 0.3067 0.2571 0.027 Uiso 1 1 calc R
N13 N 0.10688(8) 0.77554(15) 0.45490(12) 0.0142(3) Uani 1 1 d .
N14 N 0.03829(9) 0.79167(15) 0.36814(12) 0.0159(3) Uani 1 1 d .
C15 C 0.01628(11) 0.89635(19) 0.38518(16) 0.0205(4) Uani 1 1 d .
H15 H -0.0298 0.9315 0.3383 0.025 Uiso 1 1 calc R
C16 C 0.06958(11) 0.94849(19) 0.48104(15) 0.0194(4) Uani 1 1 d .
H16 H 0.0667 1.0228 0.5104 0.023 Uiso 1 1 calc R
C17 C 0.12647(11) 0.86962(18) 0.52323(15) 0.0171(4) Uani 1 1 d .
H17 H 0.1714 0.8788 0.5883 0.021 Uiso 1 1 calc R
C18 C 0.31736(10) 0.4947(2) 0.62501(15) 0.0215(4) Uani 1 1 d .
H18A H 0.3106 0.4634 0.6792 0.032 Uiso 1 1 calc R
H18B H 0.3516 0.5627 0.6534 0.032 Uiso 1 1 calc R
H18C H 0.3363 0.4298 0.6025 0.032 Uiso 1 1 calc R
P19 P 0.17020(3) 0.26837(5) 0.64812(4) 0.01598(13) Uani 1 1 d .
F20 F 0.15037(6) 0.40926(11) 0.62376(9) 0.0238(3) Uani 1 1 d .
F21 F 0.14746(7) 0.26963(12) 0.73151(10) 0.0310(3) Uani 1 1 d .
F22 F 0.19127(7) 0.12702(11) 0.67372(9) 0.0249(3) Uani 1 1 d .
F23 F 0.19455(8) 0.26572(12) 0.56709(10) 0.0333(3) Uani 1 1 d .
F24 F 0.25132(7) 0.30435(12) 0.74100(10) 0.0309(3) Uani 1 1 d .
F25 F 0.08988(7) 0.23197(11) 0.55743(10) 0.0314(3) Uani 1 1 d .

loop_
_atom_site_aniso_label
_atom_site_aniso_U_11
_atom_site_aniso_U_22
_atom_site_aniso_U_33
_atom_site_aniso_U_23
_atom_site_aniso_U_13
_atom_site_aniso_U_12
Fe1 0.01021(19) 0.0133(2) 0.01067(18) 0.000 0.00356(15) 0.000
N2 0.0118(8) 0.0131(8) 0.0126(7) -0.0004(6) 0.0061(6) -0.0008(6)
C3 0.0133(9) 0.0164(10) 0.0126(9) -0.0005(8) 0.0067(7) -0.0020(8)
C4 0.0148(10) 0.0174(10) 0.0191(9) 0.0016(8) 0.0097(8) 0.0021(8)
C5 0.0121(9) 0.0219(11) 0.0150(9) 0.0035(8) 0.0064(8) -0.0013(8)
C6 0.0134(9) 0.0196(10) 0.0111(8) -0.0004(8) 0.0043(7) -0.0019(8)
C7 0.0139(9) 0.0155(10) 0.0135(8) -0.0006(8) 0.0085(7) -0.0012(8)
N8 0.0121(8) 0.0162(8) 0.0141(8) -0.0032(7) 0.0054(7) -0.0004(6)
N9 0.0119(8) 0.0180(9) 0.0116(7) 0.0011(7) 0.0042(6) 0.0009(7)
C10 0.0158(10) 0.0244(11) 0.0142(9) -0.0052(8) 0.0070(8) -0.0037(8)
C11 0.0207(11) 0.0276(12) 0.0251(11) -0.0121(9) 0.0116(9) -0.0017(9)
C12 0.0173(11) 0.0214(11) 0.0263(11) -0.0065(9) 0.0101(9) 0.0028(9)
N13 0.0123(8) 0.0157(8) 0.0116(7) -0.0010(6) 0.0047(6) -0.0013(6)
N14 0.0116(8) 0.0159(9) 0.0144(8) -0.0009(7) 0.0033(6) 0.0008(7)
C15 0.0163(10) 0.0193(11) 0.0228(10) -0.0014(9) 0.0088(8) 0.0018(8)
C16 0.0204(11) 0.0176(10) 0.0221(10) -0.0051(8) 0.0128(9) -0.0029(8)
C17 0.0160(10) 0.0195(10) 0.0138(9) -0.0044(8) 0.0070(8) -0.0054(8)
C18 0.0130(10) 0.0270(12) 0.0169(9) 0.0031(9) 0.0035(8) 0.0029(8)
P19 0.0148(3) 0.0166(3) 0.0130(2) 0.0008(2) 0.0053(2) 0.0030(2)
F20 0.0230(6) 0.0162(6) 0.0241(6) 0.0010(5) 0.0078(5) 0.0029(5)
F21 0.0396(8) 0.0326(8) 0.0312(7) 0.0042(6) 0.0260(6) 0.0092(6)
F22 0.0303(7) 0.0178(6) 0.0233(6) 0.0050(5) 0.0126(5) 0.0079(5)
F23 0.0512(9) 0.0310(8) 0.0312(7) 0.0069(6) 0.0312(7) 0.0098(6)
F24 0.0170(6) 0.0327(8) 0.0268(7) 0.0004(6) 0.0016(5) 0.0015(6)
F25 0.0204(7) 0.0216(7) 0.0292(7) 0.0004(5) -0.0010(6) -0.0010(5)

loop_
_atom_type_symbol
_atom_type_description
_atom_type_scat_dispersion_real
_atom_type_scat_dispersion_imag
_atom_type_scat_source
C C 0.0033 0.0016 'International Tables Vol C Tables 4.2.6.8 and 6.1.1.4'
H H 0.0000 0.0000 'International Tables Vol C Tables 4.2.6.8 and 6.1.1.4'
F F 0.0171 0.0103 'International Tables Vol C Tables 4.2.6.8 and 6.1.1.4'
Fe Fe 0.3463 0.8444 'International Tables Vol C Tables 4.2.6.8 and 6.1.1.4'
N N 0.0061 0.0033 'International Tables Vol C Tables 4.2.6.8 and 6.1.1.4'
P P 0.1023 0.0942 'International Tables Vol C Tables 4.2.6.8 and 6.1.1.4'

loop_
_geom_angle_atom_site_label_1
_geom_angle_atom_site_label_2
_geom_angle_atom_site_label_3
_geom_angle
_geom_angle_site_symmetry_1
_geom_angle_site_symmetry_3
N2 Fe1 N2 157.92(9) 2 .
N2 Fe1 N9 72.88(6) . .
N2 Fe1 N9 91.03(6) . 2
N9 Fe1 N9 87.60(9) . 2
N2 Fe1 N14 72.57(6) . .
N9 Fe1 N14 143.75(6) . .
N2 Fe1 N14 125.17(6) . 2
N9 Fe1 N14 103.63(6) . 2
N14 Fe1 N14 87.58(9) . 2
C7 N2 C3 118.13(16) . .
C7 N2 Fe1 120.94(13) . .
C3 N2 Fe1 120.37(12) . .
N2 C3 C4 123.26(17) . .
N2 C3 N8 112.43(16) . .
C4 C3 N8 124.30(18) . .
C3 C4 C5 117.93(18) . .
C3 C4 H4 121.0 . .
C5 C4 H4 121.0 . .
C4 C5 C6 119.25(18) . .
C4 C5 C18 120.77(19) . .
C6 C5 C18 119.96(18) . .
C7 C6 C5 117.76(18) . .
C7 C6 H6 121.1 . .
C5 C6 H6 121.1 . .
N2 C7 C6 123.60(18) . .
N2 C7 N13 112.28(16) . .
C6 C7 N13 124.12(17) . .
C12 N8 N9 111.25(15) . .
C12 N8 C3 130.38(17) . .
N9 N8 C3 118.33(15) . .
C10 N9 N8 104.98(16) . .
C10 N9 Fe1 138.87(13) . .
N8 N9 Fe1 114.66(11) . .
N9 C10 C11 111.24(18) . .
N9 C10 H10 124.4 . .
C11 C10 H10 124.4 . .
C12 C11 C10 105.63(18) . .
C12 C11 H11 127.2 . .
C10 C11 H11 127.2 . .
N8 C12 C11 106.91(18) . .
N8 C12 H12 126.5 . .
C11 C12 H12 126.5 . .
C17 N13 N14 111.12(15) . .
C17 N13 C7 130.76(17) . .
N14 N13 C7 118.00(15) . .
C15 N14 N13 104.69(15) . .
C15 N14 Fe1 140.14(13) . .
N13 N14 Fe1 115.17(11) . .
N14 C15 C16 111.60(18) . .
N14 C15 H15 124.2 . .
C16 C15 H15 124.2 . .
C17 C16 C15 105.30(18) . .
C17 C16 H16 127.4 . .
C15 C16 H16 127.4 . .
N13 C17 C16 107.29(17) . .
N13 C17 H17 126.4 . .
C16 C17 H17 126.4 . .
C5 C18 H18A 109.5 . .
C5 C18 H18B 109.5 . .
H18A C18 H18B 109.5 . .
C5 C18 H18C 109.5 . .
H18A C18 H18C 109.5 . .
H18B C18 H18C 109.5 . .
F25 P19 F20 90.44(7) . .
F25 P19 F23 90.75(8) . .
F20 P19 F23 90.23(7) . .
F25 P19 F21 90.26(8) . .
F20 P19 F21 90.59(7) . .
F23 P19 F21 178.69(8) . .
F25 P19 F22 90.32(7) . .
F20 P19 F22 179.24(8) . .
F23 P19 F22 89.67(7) . .
F21 P19 F22 89.50(7) . .
F25 P19 F24 179.24(8) . .
F20 P19 F24 89.92(7) . .
F23 P19 F24 89.92(8) . .
F21 P19 F24 89.06(7) . .
F22 P19 F24 89.33(7) . .

loop_
_geom_bond_atom_site_label_1
_geom_bond_atom_site_label_2
_geom_bond_distance
Fe1 N2 2.1479(15)
Fe1 N9 2.1774(16)
Fe1 N14 2.1877(16)
N2 C7 1.335(2)
N2 C3 1.335(2)
C3 C4 1.381(3)
C3 N8 1.408(2)
C4 C5 1.397(3)
C4 H4 0.9500
C5 C6 1.398(3)
C5 C18 1.500(3)
C6 C7 1.377(3)
C6 H6 0.9500
C7 N13 1.412(2)
N8 C12 1.360(3)
N8 N9 1.372(2)
N9 C10 1.329(2)
C10 C11 1.404(3)
C10 H10 0.9500
C11 C12 1.368(3)
C11 H11 0.9500
C12 H12 0.9500
N13 C17 1.359(2)
N13 N14 1.374(2)
N14 C15 1.330(3)
C15 C16 1.403(3)
C15 H15 0.9500
C16 C17 1.365(3)
C16 H16 0.9500
C17 H17 0.9500
C18 H18A 0.9800
C18 H18B 0.9800
C18 H18C 0.9800
P19 F25 1.5938(13)
P19 F20 1.5967(13)
P19 F23 1.5968(13)
P19 F21 1.6043(13)
P19 F22 1.6074(13)
P19 F24 1.6127(13)
